data_8101550
loop_
_publ_author_name
'da Silva, Roberto Santana'
'Zukerman-Schpector, J.'
'Tfouni, Elia'
'Lever, A. B. P.'

_publ_section_title
;
 Crystal structure of cesium \m-oxo-bis[pentachlororuthenate(IV)], 
 Cs~4~[Ru~2~Cl~10~O]
;
_journal_coden_ASTM ZKNSFT
_journal_issue 3
_journal_name_full 'Zeitschrift f\"ur Kristallographie - New Crystal Structures'
_journal_page_first 303
_journal_page_last 304
_journal_paper_doi 10.1515/ncrs-1999-0304
_journal_volume 214
_journal_year 1999
_chemical_formula_moiety 'Cl5 Cs2 O0.5 Ru'
_chemical_formula_structural ' Cs4 [Ru2 Cl10 O] '
_chemical_formula_sum 'Cl10 Cs4 O Ru2'
_chemical_formula_weight 1104.28
_space_group_IT_number 61
_symmetry_cell_setting orthorhombic
_symmetry_space_group_name_Hall '-P 2ac 2ab'
_symmetry_space_group_name_H-M 'P b c a'
_cell_angle_alpha 90.00
_cell_angle_beta 90.00
_cell_angle_gamma 90.00
_cell_formula_units_Z 8
_cell_length_a 12.5010(10)
_cell_length_b 11.7520(10)
_cell_length_c 13.923(2)
_cell_volume 2045.5(4)
_diffrn_ambient_temperature 293(1)
_exptl_crystal_density_diffrn 3.586
_refine_ls_R_factor_obs 0.0616
_refine_ls_wR_factor_obs 0.1915
_cod_database_code 8101550

loop_
_symmetry_equiv_pos_as_xyz
'x, y, z'
'x+1/2, -y+1/2, -z'
'-x, y+1/2, -z+1/2'
'-x+1/2, -y, z+1/2'
'-x, -y, -z'
'-x-1/2, y-1/2, z'
'x, -y-1/2, z-1/2'
'x-1/2, y, -z-1/2'

loop_
_atom_site_aniso_label
_atom_site_aniso_U_11
_atom_site_aniso_U_22
_atom_site_aniso_U_33
_atom_site_aniso_U_23
_atom_site_aniso_U_13
_atom_site_aniso_U_12
Ru 0.0185(6) 0.0249(7) 0.0175(6) -0.0031(5) -0.0009(5) -0.0001(5)
Cs1 0.0561(9) 0.0828(12) 0.0593(9) -0.0210(8) 0.0176(7) -0.0157(8)
Cs2 0.0410(7) 0.0454(7) 0.0372(7) 0.0071(5) -0.0028(5) -0.0072(6)
Cl1 0.042(3) 0.051(3) 0.039(2) -0.015(2) -0.004(2) -0.001(2)
Cl2 0.036(2) 0.039(2) 0.030(2) 0.0052(17) 0.0024(17) -0.0024(19)
Cl3 0.036(2) 0.041(2) 0.042(2) 0.0098(19) 0.0044(19) -0.0078(19)
Cl4 0.030(2) 0.039(2) 0.034(2) -0.0021(18) -0.0008(17) 0.0103(19)
Cl5 0.024(2) 0.038(2) 0.039(2) -0.0043(18) -0.0017(17) 0.0038(17)
O 0.016(7) 0.033(8) 0.015(7) -0.007(6) 0.000(6) 0.006(6)

loop_
_atom_site_label
_atom_site_type_symbol
_atom_site_fract_x
_atom_site_fract_y
_atom_site_fract_z
_atom_site_U_iso_or_equiv
_atom_site_thermal_displace_type
_atom_site_occupancy
_atom_site_symmetry_multiplicity
_atom_site_calc_flag
_atom_site_refinement_flags
_atom_site_disorder_assembly
_atom_site_disorder_group
Ru Ru 0.05337(10) 0.08540(10) 0.59509(8) 0.0203(4) Uani 1 8 d . . .
Cs1 Cs 0.28633(13) 0.02224(16) 0.36231(11) 0.0661(6) Uani 1 8 d . . .
Cs2 Cs 0.39392(10) 0.20859(11) 0.63528(9) 0.0412(4) Uani 1 8 d . . .
Cl1 Cl 0.1247(4) 0.1983(4) 0.7174(3) 0.0440(12) Uani 1 8 d . . .
Cl2 Cl -0.0187(4) -0.0331(4) 0.7162(3) 0.0351(10) Uani 1 8 d . . .
Cl3 Cl 0.1334(4) 0.2168(4) 0.4888(3) 0.0394(11) Uani 1 8 d . . .
Cl4 Cl -0.1015(3) 0.2002(4) 0.6039(3) 0.0343(10) Uani 1 8 d . . .
Cl5 Cl 0.2145(3) -0.0198(4) 0.6019(3) 0.0340(10) Uani 1 8 d . . .
O O 0.0000 0.0000 0.5000 0.021(3) Uani 1 4 d S . .

loop_
_geom_bond_atom_site_label_1
_geom_bond_atom_site_label_2
_geom_bond_distance
_geom_bond_publ_flag
Ru O 1.7903(12) no
Ru Cl1 2.336(5) no
Ru Cl3 2.361(4) no
Ru Cl4 2.363(4) no
Ru Cl5 2.365(4) no
Ru Cl2 2.366(4) no
